data_7242457
loop_
_publ_author_name
'Hasuo, Naohiro'
'Takahashi, Kiyonori'
'Hisaki, Ichiro'
'Kokado, Kenta'
'Nakamura, Takayoshi'

_publ_section_title
;
 Molecular motion of halogenated ethylammonium/[18]crown-6 supramolecular
 ions in nickel dithiolate magnetic crystals
;
_journal_issue 14
_journal_name_full CrystEngComm
_journal_page_first 2756
_journal_page_last 2763
_journal_paper_doi 10.1039/D1CE00253H
_journal_volume 23
_journal_year 2021
_chemical_formula_moiety 'C6 Ni S10, C2 H7 Cl N, C12 H24 O6'
_chemical_formula_sum 'C20 H31 Cl N Ni O6 S10'
_chemical_formula_weight 796.22
_space_group_crystal_system triclinic
_space_group_IT_number 2
_space_group_name_Hall '-P 1'
_space_group_name_H-M_alt 'P -1'
_atom_sites_solution_hydrogens geom
_atom_sites_solution_primary dual
_audit_creation_date 2020-11-13
_audit_creation_method
;
Olex2 1.3-ac4
(compiled 2019.10.09 svn.r3662 for Rigaku Oxford Diffraction, GUI svn.r5959)
;
_audit_update_record
;
2020-12-31 deposited with the CCDC.	2021-03-18 downloaded from the CCDC.
;
_cell_angle_alpha 91.103(2)
_cell_angle_beta 110.634(2)
_cell_angle_gamma 96.375(2)
_cell_formula_units_Z 2
_cell_length_a 11.2803(3)
_cell_length_b 12.3375(2)
_cell_length_c 12.8611(3)
_cell_measurement_reflns_used 26461
_cell_measurement_temperature 273
_cell_measurement_theta_max 30.8120
_cell_measurement_theta_min 2.1050
_cell_volume 1661.43(7)
_computing_cell_refinement 'CrysAlisPro 1.171.41.63a (Rigaku OD, 2020)'
_computing_data_collection 'CrysAlisPro 1.171.41.63a (Rigaku OD, 2020)'
_computing_data_reduction 'CrysAlisPro 1.171.41.63a (Rigaku OD, 2020)'
_computing_molecular_graphics 'Olex2 1.3-ac4 (Dolomanov et al., 2009)'
_computing_publication_material 'Olex2 1.3-ac4 (Dolomanov et al., 2009)'
_computing_structure_refinement 'ShelXL 2018/3 (Sheldrick, 2015)'
_computing_structure_solution 'SHELXT 2018/2 (Sheldrick, 2018)'
_diffrn_ambient_temperature 273
_diffrn_detector 'Hybrid Pixel Array Detector'
_diffrn_detector_area_resol_mean 10.0000
_diffrn_detector_type HyPix
_diffrn_measured_fraction_theta_full 1.000
_diffrn_measured_fraction_theta_max 0.830
_diffrn_measurement_details
;
List of Runs (angles in degrees, time in seconds):

  # Type    Start    End  Width  t~exp~   \w     \q     \k     \f   Frames
#--------------------------------------------------------------------------
  1  \w     39.00  78.00   0.50    0.17    --    5.18  28.00-126.00   78
  2  \w    -28.00  19.00   0.50    0.17    --    5.18 -28.00-145.15   94
  3  \w    -69.00 -40.00   0.50    0.17    --    5.18 -28.00-145.15   58
  4  \w    -68.00  19.00   0.50    0.17    --    5.18 -28.00 -97.58  174
  5  \w    -66.00  19.00   0.50    0.17    --    5.18 -28.00 -48.73  170
  6  \w    -69.00  19.00   0.50    0.17    --    5.18 -28.00  -2.06  176
  7  \w    -68.00  19.00   0.50    0.17    --    5.18 -28.00  71.00  174
  8  \w    -70.00  18.00   0.50    0.17    --    5.18 -25.00 132.92  176
  9  \w    -78.00 -40.00   0.50    0.17    --   -5.03 -28.00  71.00   76
 10  \w    -39.00   5.00   0.50    0.17    --   -5.03 -37.00-150.00   88
 11  \w    -75.00 -42.00   0.50    0.17    --   -5.03 -37.00-150.00   66
 12  \w    -11.00  28.00   0.50    0.17    --   -5.03 -99.00 -60.00   78
 13  \w    -18.00  27.00   0.50    0.17    --   -5.03 -99.00-180.00   90
 14  \w      3.00  39.00   0.50    0.17    --    5.18 -99.00-150.00   72
 15  \w     -2.00  24.00   0.50    0.17    --   -5.03  28.00-126.00   52
 16  \w     39.00  65.00   0.50    0.17    --   -5.03  28.00-126.00   52
;
_diffrn_measurement_device 'four-circle diffractometer'
_diffrn_measurement_device_type 'XtaLAB Synergy R, HyPix'
_diffrn_measurement_method '\w scans'
_diffrn_measurement_specimen_support 'Mitegen 50um'
_diffrn_orient_matrix_type 'CrysAlisPro convention (1999,Acta A55,543-557)'
_diffrn_orient_matrix_UB_11 -0.0017497000
_diffrn_orient_matrix_UB_12 -0.0190071000
_diffrn_orient_matrix_UB_13 -0.0529859000
_diffrn_orient_matrix_UB_21 0.0675837000
_diffrn_orient_matrix_UB_22 0.0100648000
_diffrn_orient_matrix_UB_23 0.0186456000
_diffrn_orient_matrix_UB_31 0.0040710000
_diffrn_orient_matrix_UB_32 -0.0538257000
_diffrn_orient_matrix_UB_33 0.0182058000
_diffrn_radiation_collimation 0.3
_diffrn_radiation_monochromator mirror
_diffrn_radiation_probe x-ray
_diffrn_radiation_type 'Mo K\a'
_diffrn_radiation_wavelength 0.71073
_diffrn_reflns_av_R_equivalents 0.0481
_diffrn_reflns_av_unetI/netI 0.0328
_diffrn_reflns_Laue_measured_fraction_full 1.000
_diffrn_reflns_Laue_measured_fraction_max 0.830
_diffrn_reflns_limit_h_max 15
_diffrn_reflns_limit_h_min -15
_diffrn_reflns_limit_k_max 17
_diffrn_reflns_limit_k_min -17
_diffrn_reflns_limit_l_max 18
_diffrn_reflns_limit_l_min -17
_diffrn_reflns_number 49247
_diffrn_reflns_point_group_measured_fraction_full 1.000
_diffrn_reflns_point_group_measured_fraction_max 0.830
_diffrn_reflns_theta_full 25.242
_diffrn_reflns_theta_max 31.071
_diffrn_reflns_theta_min 2.074
_diffrn_source 'micro-focus sealed X-ray tube'
_diffrn_source_current 24.0
_diffrn_source_power 1.2
_diffrn_source_target Mo
_diffrn_source_type 'Mova (Mo) X-ray Source'
_diffrn_source_voltage 50.0
_exptl_absorpt_coefficient_mu 1.328
_exptl_absorpt_correction_T_max 1.00000
_exptl_absorpt_correction_T_min 0.64798
_exptl_absorpt_correction_type multi-scan
_exptl_absorpt_process_details
;
CrysAlisPro 1.171.41.63a (Rigaku Oxford Diffraction, 2020)
Empirical absorption correction using spherical harmonics,
 implemented in SCALE3 ABSPACK scaling algorithm.
;
_exptl_crystal_colour black
_exptl_crystal_colour_primary black
_exptl_crystal_density_diffrn 1.592
_exptl_crystal_description block
_exptl_crystal_F_000 822
_exptl_crystal_size_max 0.61
_exptl_crystal_size_mid 0.44
_exptl_crystal_size_min 0.41
_refine_diff_density_max 0.560
_refine_diff_density_min -0.553
_refine_diff_density_rms 0.069
_refine_ls_extinction_method none
_refine_ls_goodness_of_fit_ref 1.015
_refine_ls_hydrogen_treatment constr
_refine_ls_matrix_type full
_refine_ls_number_parameters 508
_refine_ls_number_reflns 8848
_refine_ls_number_restraints 39
_refine_ls_restrained_S_all 1.018
_refine_ls_R_factor_all 0.0565
_refine_ls_R_factor_gt 0.0389
_refine_ls_shift/su_max 0.002
_refine_ls_shift/su_mean 0.000
_refine_ls_structure_factor_coef Fsqd
_refine_ls_weighting_details 'w=1/[\s^2^(Fo^2^)+(0.1000P)^2^] where P=(Fo^2^+2Fc^2^)/3'
_refine_ls_weighting_scheme calc
_refine_ls_wR_factor_gt 0.1292
_refine_ls_wR_factor_ref 0.1449
_reflns_Friedel_coverage 0.000
_reflns_number_gt 6557
_reflns_number_total 8848
_reflns_threshold_expression 'I > 2\s(I)'
_cod_data_source_file d1ce00253h3.cif
_cod_data_source_block 93k-f-2
_cod_depositor_comments 'Adding full bibliography for 7242434--7242480.cif.'
_cod_database_code 7242457
_shelx_shelxl_version_number 2018/3
_chemical_oxdiff_formula CHNONiSBr
_shelx_space_group_comment
;
The symmetry employed for this shelxl refinement is uniquely defined
by the following loop, which should always be used as a source of
symmetry information in preference to the above space-group names.
They are only intended as comments.
;
_reflns_odcompleteness_completeness 99.97
_reflns_odcompleteness_iscentric 1
_reflns_odcompleteness_theta 26.32
_olex2_refinement_description
;
1. Fixed Uiso
 At 1.2 times of:
  All C(H,H) groups, All C(H,H,H,H) groups, All N(H,H,H) groups
2. Restrained distances
 O4-C12 \\sim O4A-C11
 with sigma of 0.04
 C7-C6 \\sim C6A-C5A
 with sigma of 0.04
 O3-C9 \\sim O3A-C8A
 with sigma of 0.02
 O1-C6 \\sim O1A-C5A
 with sigma of 0.04
 O5-C14 \\sim O5A-C13A
 with sigma of 0.04
 O6-C14 \\sim O6A-C13A
 with sigma of 0.02
 O1-O2 \\sim O1A-O2A
 with sigma of 0.04
 C13-C12 \\sim C12A-C11
 with sigma of 0.04
 O6-C13 \\sim O6A-C12A
 with sigma of 0.04
 O5-C13 \\sim O5A-C12A
 with sigma of 0.02
 C5-C7 \\sim C4A-C6A
 with sigma of 0.04
 O5-C12 \\sim O5A-C11
 with sigma of 0.02
 O4-C9 \\sim O4A-C8A
 with sigma of 0.04
 O2-C5 \\sim O2A-C4A
 with sigma of 0.02
 O1-C5 \\sim O1A-C4A
 with sigma of 0.04
 O2-C6 \\sim O2A-C5A
 with sigma of 0.04
 O3-C10 \\sim O3A-C9A
 with sigma of 0.04
 C9-C10 \\sim C8A-C9A
 with sigma of 0.02
 O2-C7 \\sim O2A-C6A
 with sigma of 0.02
 C5-C6 \\sim C4A-C5A
 with sigma of 0.02
 O3-C7 \\sim O3A-C6A
 with sigma of 0.04
 C13-C14 \\sim C12A-C13A
 with sigma of 0.02
 O4-C10 \\sim O4A-C9A
 with sigma of 0.02
 C3-C14 \\sim C14A-C13A
 with sigma of 0.04
 O1-C3 \\sim O1A-C14A
 with sigma of 0.04
 C3-C5 \\sim C14A-C4A
 with sigma of 0.04
 O6-C3 \\sim O6A-C14A
 with sigma of 0.02
3. Uiso/Uaniso restraints and constraints
C6A \\sim C7A \\sim O3A: within 2A with sigma of 0.04 and sigma for terminal
atoms of 0.08 within 2A
4. Others
 Sof(H1d)=Sof(H1e)=Sof(C2A)=Sof(H2Aa)=Sof(H2Ab)=1-FVAR(1)
 Sof(H00Z)=Sof(H)=Sof(C2)=Sof(H01E)=Sof(H01F)=FVAR(1)
 Sof(H3c)=Sof(H3d)=Sof(O5A)=Sof(O4A)=Sof(C10A)=Sof(H10c)=Sof(H10d)=Sof(C9A)=
 Sof(H9Aa)=Sof(H9Ab)=Sof(H11a)=Sof(H11b)=Sof(C8A)=Sof(H8Aa)=Sof(H8Ab)=Sof(O3A)=
 Sof(C12A)=Sof(H12a)=Sof(H12b)=Sof(C13A)=Sof(H13a)=Sof(H13b)=Sof(C6A)=Sof(H6Aa)=
 Sof(H6Ab)=Sof(O6A)=Sof(O2A)=Sof(C14A)=Sof(H14a)=Sof(H14b)=Sof(C4A)=Sof(H4Aa)=
 Sof(H4Ab)=Sof(C5A)=Sof(H5Aa)=Sof(H5Ab)=Sof(O1A)=Sof(C7A)=Sof(H7Aa)=Sof(H7Ab)=1-
 FVAR(2)
 Sof(O4)=Sof(O1)=Sof(O3)=Sof(O6)=Sof(H00A)=Sof(H00B)=Sof(O5)=Sof(O2)=Sof(C9)=
 Sof(H00E)=Sof(H00F)=Sof(C5)=Sof(H00G)=Sof(H00H)=Sof(C13)=Sof(H00I)=Sof(H00J)=
 Sof(C14)=Sof(H00K)=Sof(H00L)=Sof(C4)=Sof(H00M)=Sof(H00N)=Sof(C7)=Sof(H00O)=
 Sof(H00P)=Sof(C12)=Sof(H01A)=Sof(H01B)=Sof(C6)=Sof(H01C)=Sof(H01D)=Sof(C8)=
 Sof(H3A)=Sof(H3B)=Sof(C10)=Sof(H10A)=Sof(H10B)=Sof(H0AA)=Sof(H0AB)=FVAR(2)
5.a Secondary CH2 refined with riding coordinates:
 C1(H00Z,H), C1(H1d,H1e), C3(H00A,H00B), C3(H3c,H3d), C9(H00E,H00F), C5(H00G,
 H00H), C13(H00I,H00J), C14(H00K,H00L), C4(H00M,H00N), C7(H00O,H00P), C2(H01E,
 H01F), C12(H01A,H01B), C6(H01C,H01D), C2A(H2Aa,H2Ab), C8(H3A,H3B), C10(H10A,
 H10B), C10A(H10c,H10d), C9A(H9Aa,H9Ab), C11(H0AA,H0AB), C11(H11a,H11b),
 C8A(H8Aa,H8Ab), C12A(H12a,H12b), C13A(H13a,H13b), C6A(H6Aa,H6Ab), C14A(H14a,
 H14b), C4A(H4Aa,H4Ab), C5A(H5Aa,H5Ab), C7A(H7Aa,H7Ab)
5.b Idealised Me refined as rotating group:
 N1(H1a,H1b,H1c)
;
_olex2_exptl_crystal_mounting_method loop
_olex2_submission_special_instructions 'No special instructions were received'
_oxdiff_exptl_absorpt_empirical_details
;
Empirical correction (ABSPACK) includes:
- Absorption correction using spherical harmonics
- Frame scaling
;
_oxdiff_exptl_absorpt_empirical_full_max 1.606
_oxdiff_exptl_absorpt_empirical_full_min 0.635

loop_
_space_group_symop_operation_xyz
'x, y, z'
'-x, -y, -z'

loop_
_atom_site_label
_atom_site_type_symbol
_atom_site_fract_x
_atom_site_fract_y
_atom_site_fract_z
_atom_site_U_iso_or_equiv
_atom_site_adp_type
_atom_site_occupancy
_atom_site_site_symmetry_order
_atom_site_calc_flag
_atom_site_refinement_flags_posn
_atom_site_refinement_flags_adp
_atom_site_refinement_flags_occupancy
_atom_site_disorder_assembly
_atom_site_disorder_group
Ni1 Ni 0.84535(2) 0.88972(2) 0.51238(2) 0.04337(10) Uani 1 1 d . . . . .
S6 S 0.69211(5) 0.97542(5) 0.52309(4) 0.05337(15) Uani 1 1 d . . . . .
S2 S 1.00575(5) 0.81210(5) 0.50715(5) 0.05371(15) Uani 1 1 d . . . . .
S1 S 0.79025(6) 0.92898(5) 0.34004(5) 0.05420(15) Uani 1 1 d . . . . .
S7 S 0.89916(6) 0.84464(5) 0.68256(5) 0.05538(15) Uani 1 1 d . . . . .
S8 S 0.61387(5) 1.02562(5) 0.72057(5) 0.05337(15) Uani 1 1 d . . . . .
S9 S 0.80201(6) 0.90268(5) 0.86532(5) 0.05771(16) Uani 1 1 d . . . . .
S4 S 1.09927(6) 0.77123(5) 0.31802(5) 0.05891(16) Uani 1 1 d . . . . .
S3 S 0.90742(6) 0.88595(5) 0.16637(5) 0.05887(16) Uani 1 1 d . . . . .
S10 S 0.62634(7) 1.00295(5) 0.95390(6) 0.06728(18) Uani 1 1 d . . . . .
S5 S 1.08939(7) 0.78584(7) 0.08526(6) 0.0735(2) Uani 1 1 d . . . . .
Cl1 Cl 0.83047(10) 0.45903(8) 0.51437(7) 0.1066(3) Uani 1 1 d . . . . .
N1 N 0.66544(17) 0.50180(13) 0.25551(15) 0.0517(4) Uani 1 1 d . . . . .
H1A H 0.658676 0.518005 0.186674 0.062 Uiso 1 1 calc R U . . .
H1B H 0.590360 0.503331 0.263401 0.062 Uiso 1 1 calc R U . . .
H1C H 0.689102 0.435350 0.267786 0.062 Uiso 1 1 calc R U . . .
C18 C 0.7088(2) 0.96529(15) 0.66061(17) 0.0446(4) Uani 1 1 d . . . . .
C19 C 0.7977(2) 0.90830(16) 0.72897(17) 0.0457(4) Uani 1 1 d . . . . .
C15 C 0.9032(2) 0.87633(16) 0.30040(17) 0.0468(4) Uani 1 1 d . . . . .
C17 C 1.0344(2) 0.81306(18) 0.1845(2) 0.0543(5) Uani 1 1 d . . . . .
C20 C 0.6787(2) 0.97824(17) 0.85261(19) 0.0506(5) Uani 1 1 d . . . . .
C16 C 0.9945(2) 0.82433(16) 0.37187(18) 0.0476(4) Uani 1 1 d . . . . .
O4 O 0.7047(5) 0.6195(3) 0.0798(3) 0.0665(10) Uani 0.546(4) 1 d D . P A 1
O1 O 0.5095(4) 0.3191(3) 0.3157(4) 0.0673(10) Uani 0.546(4) 1 d D . P A 1
O3 O 0.4921(4) 0.6520(3) 0.1419(4) 0.0698(11) Uani 0.546(4) 1 d D . P A 1
O6 O 0.7214(3) 0.2821(2) 0.2648(3) 0.0585(9) Uani 0.546(4) 1 d D . P A 1
C1 C 0.7628(3) 0.5833(2) 0.3369(2) 0.0724(7) Uani 1 1 d . . . . .
H00Z H 0.846257 0.574585 0.334555 0.087 Uiso 0.690(7) 1 calc R U P B 1
H H 0.744602 0.656215 0.314991 0.087 Uiso 0.690(7) 1 calc R U P B 1
H1D H 0.798284 0.636061 0.297371 0.087 Uiso 0.310(7) 1 calc R U P B 2
H1E H 0.722700 0.622295 0.379070 0.087 Uiso 0.310(7) 1 calc R U P B 2
C3 C 0.6466(3) 0.2030(2) 0.3034(4) 0.0933(11) Uani 1 1 d D . . . .
H00A H 0.581766 0.163293 0.238858 0.112 Uiso 0.546(4) 1 calc R U P A 1
H00B H 0.701686 0.150953 0.343692 0.112 Uiso 0.546(4) 1 calc R U P A 1
H3C H 0.714132 0.213267 0.376023 0.112 Uiso 0.454(4) 1 calc R U P A 2
H3D H 0.599012 0.131500 0.299150 0.112 Uiso 0.454(4) 1 calc R U P A 2
O5 O 0.7898(4) 0.4148(4) 0.1165(4) 0.0699(10) Uani 0.546(4) 1 d D . P A 1
O2 O 0.4313(5) 0.5268(4) 0.2980(4) 0.0798(12) Uani 0.546(4) 1 d D . P A 1
C9 C 0.5520(11) 0.7325(7) 0.0934(8) 0.082(3) Uani 0.546(4) 1 d D . P A 1
H00E H 0.620881 0.776924 0.151309 0.099 Uiso 0.546(4) 1 calc R U P A 1
H00F H 0.490779 0.779824 0.052469 0.099 Uiso 0.546(4) 1 calc R U P A 1
C5 C 0.4342(16) 0.3497(11) 0.3717(13) 0.091(4) Uani 0.546(4) 1 d D . P A 1
H00G H 0.487858 0.379723 0.445798 0.109 Uiso 0.546(4) 1 calc R U P A 1
H00H H 0.380007 0.285980 0.379458 0.109 Uiso 0.546(4) 1 calc R U P A 1
C13 C 0.8255(10) 0.3040(8) 0.1395(8) 0.090(2) Uani 0.546(4) 1 d D . P A 1
H00I H 0.806210 0.265265 0.067950 0.108 Uiso 0.546(4) 1 calc R U P A 1
H00J H 0.917572 0.311921 0.176139 0.108 Uiso 0.546(4) 1 calc R U P A 1
C14 C 0.7813(5) 0.2449(5) 0.1933(5) 0.0672(14) Uani 0.546(4) 1 d D . P A 1
H00K H 0.849952 0.206380 0.238721 0.081 Uiso 0.546(4) 1 calc R U P A 1
H00L H 0.719268 0.190479 0.140810 0.081 Uiso 0.546(4) 1 calc R U P A 1
C4 C 0.5889(6) 0.2394(4) 0.3683(5) 0.0775(16) Uani 0.546(4) 1 d . . P A 1
H00M H 0.652599 0.271231 0.437797 0.093 Uiso 0.546(4) 1 calc R U P A 1
H00N H 0.537632 0.178756 0.385237 0.093 Uiso 0.546(4) 1 calc R U P A 1
C7 C 0.3548(8) 0.6077(9) 0.2397(9) 0.094(2) Uani 0.546(4) 1 d D . P A 1
H00O H 0.313340 0.638139 0.286035 0.113 Uiso 0.546(4) 1 calc R U P A 1
H00P H 0.289088 0.574165 0.172085 0.113 Uiso 0.546(4) 1 calc R U P A 1
C2 C 0.7668(5) 0.5730(3) 0.4522(3) 0.0801(15) Uani 0.690(7) 1 d . . P B 1
H01E H 0.680553 0.570735 0.452241 0.096 Uiso 0.690(7) 1 calc R U P B 1
H01F H 0.816688 0.637726 0.496985 0.096 Uiso 0.690(7) 1 calc R U P B 1
C12 C 0.8578(7) 0.5050(6) 0.0833(6) 0.0867(18) Uani 0.546(4) 1 d D . P A 1
H01A H 0.923170 0.542221 0.149118 0.104 Uiso 0.546(4) 1 calc R U P A 1
H01B H 0.900241 0.476876 0.036624 0.104 Uiso 0.546(4) 1 calc R U P A 1
C6 C 0.3527(6) 0.4332(7) 0.3116(6) 0.0885(19) Uani 0.546(4) 1 d D . P A 1
H01C H 0.295119 0.402009 0.239210 0.106 Uiso 0.546(4) 1 calc R U P A 1
H01D H 0.301646 0.454733 0.353585 0.106 Uiso 0.546(4) 1 calc R U P A 1
C2A C 0.8611(8) 0.5315(7) 0.4101(7) 0.074(3) Uani 0.310(7) 1 d . . P B 2
H2AA H 0.933314 0.586899 0.445502 0.088 Uiso 0.310(7) 1 calc R U P B 2
H2AB H 0.887512 0.481508 0.365773 0.088 Uiso 0.310(7) 1 calc R U P B 2
C8 C 0.4384(6) 0.6970(5) 0.2114(8) 0.089(2) Uani 0.546(4) 1 d . . P A 1
H3A H 0.387963 0.753320 0.174495 0.107 Uiso 0.546(4) 1 calc R U P A 1
H3B H 0.504953 0.730004 0.278776 0.107 Uiso 0.546(4) 1 calc R U P A 1
C10 C 0.6031(7) 0.6794(5) 0.0175(6) 0.0796(17) Uani 0.546(4) 1 d D . P A 1
H10A H 0.535654 0.630085 -0.036545 0.096 Uiso 0.546(4) 1 calc R U P A 1
H10B H 0.634976 0.734296 -0.022398 0.096 Uiso 0.546(4) 1 calc R U P A 1
O5A O 0.7750(4) 0.4744(5) 0.0810(4) 0.0678(12) Uani 0.454(4) 1 d D . P A 2
O4A O 0.6470(6) 0.6545(4) 0.0886(4) 0.0685(13) Uani 0.454(4) 1 d D . P A 2
C10A C 0.6996(10) 0.6351(6) 0.0038(7) 0.091(3) Uani 0.454(4) 1 d . . P A 2
H10C H 0.630943 0.602828 -0.062699 0.110 Uiso 0.454(4) 1 calc R U P A 2
H10D H 0.733336 0.704954 -0.014548 0.110 Uiso 0.454(4) 1 calc R U P A 2
C9A C 0.5324(11) 0.7062(9) 0.0481(8) 0.076(3) Uani 0.454(4) 1 d D . P A 2
H9AA H 0.466000 0.658170 -0.008376 0.091 Uiso 0.454(4) 1 calc R U P A 2
H9AB H 0.548717 0.773263 0.014490 0.091 Uiso 0.454(4) 1 calc R U P A 2
C11 C 0.7837(6) 0.5760(3) 0.0287(4) 0.1221(17) Uani 1 1 d D . . . .
H0AA H 0.729088 0.541305 -0.043131 0.146 Uiso 0.546(4) 1 calc R U P A 1
H0AB H 0.837580 0.636617 0.014753 0.146 Uiso 0.546(4) 1 calc R U P A 1
H11A H 0.860610 0.620294 0.077265 0.146 Uiso 0.454(4) 1 calc R U P A 2
H11B H 0.798471 0.558363 -0.039238 0.146 Uiso 0.454(4) 1 calc R U P A 2
C8A C 0.4898(8) 0.7308(6) 0.1409(7) 0.0790(19) Uani 0.454(4) 1 d D . P A 2
H8AA H 0.557530 0.776412 0.198576 0.095 Uiso 0.454(4) 1 calc R U P A 2
H8AB H 0.416307 0.770531 0.114606 0.095 Uiso 0.454(4) 1 calc R U P A 2
O3A O 0.4572(5) 0.6334(4) 0.1848(5) 0.0669(13) Uani 0.454(4) 1 d D U P A 2
C12A C 0.8760(7) 0.4106(7) 0.1234(6) 0.085(2) Uani 0.454(4) 1 d D . P A 2
H12A H 0.889778 0.377900 0.060031 0.102 Uiso 0.454(4) 1 calc R U P A 2
H12B H 0.952334 0.460417 0.163325 0.102 Uiso 0.454(4) 1 calc R U P A 2
C13A C 0.8695(8) 0.3419(8) 0.1809(8) 0.073(2) Uani 0.454(4) 1 d D . P A 2
H13A H 0.943083 0.360122 0.248724 0.087 Uiso 0.454(4) 1 calc R U P A 2
H13B H 0.885589 0.277236 0.146405 0.087 Uiso 0.454(4) 1 calc R U P A 2
C6A C 0.3583(9) 0.5457(10) 0.2977(8) 0.095(3) Uani 0.454(4) 1 d D U P A 2
H6AA H 0.322884 0.557471 0.355033 0.115 Uiso 0.454(4) 1 calc R U P A 2
H6AB H 0.289502 0.513175 0.231479 0.115 Uiso 0.454(4) 1 calc R U P A 2
O6A O 0.7654(5) 0.3052(4) 0.2175(4) 0.0655(12) Uani 0.454(4) 1 d D . P A 2
O2A O 0.4524(5) 0.4732(5) 0.3345(5) 0.0761(14) Uani 0.454(4) 1 d D . P A 2
C14A C 0.6987(7) 0.2036(4) 0.2275(6) 0.0736(18) Uani 0.454(4) 1 d D . P A 2
H14A H 0.632187 0.181327 0.156067 0.088 Uiso 0.454(4) 1 calc R U P A 2
H14B H 0.757684 0.149346 0.243630 0.088 Uiso 0.454(4) 1 calc R U P A 2
C4A C 0.5058(9) 0.2929(6) 0.3748(8) 0.082(2) Uani 0.454(4) 1 d D . P A 2
H4AA H 0.572130 0.315792 0.446183 0.098 Uiso 0.454(4) 1 calc R U P A 2
H4AB H 0.465311 0.221000 0.381275 0.098 Uiso 0.454(4) 1 calc R U P A 2
C5A C 0.4093(19) 0.3707(13) 0.349(2) 0.112(7) Uani 0.454(4) 1 d D . P A 2
H5AA H 0.338759 0.342982 0.281629 0.134 Uiso 0.454(4) 1 calc R U P A 2
H5AB H 0.376122 0.373036 0.408849 0.134 Uiso 0.454(4) 1 calc R U P A 2
O1A O 0.5608(5) 0.2859(4) 0.2953(4) 0.0685(13) Uani 0.454(4) 1 d D . P A 2
C7A C 0.4152(12) 0.6544(10) 0.2719(9) 0.089(3) Uani 0.454(4) 1 d . U P A 2
H7AA H 0.351457 0.704495 0.250392 0.106 Uiso 0.454(4) 1 calc R U P A 2
H7AB H 0.486063 0.686848 0.336811 0.106 Uiso 0.454(4) 1 calc R U P A 2

loop_
_atom_site_aniso_label
_atom_site_aniso_U_11
_atom_site_aniso_U_22
_atom_site_aniso_U_33
_atom_site_aniso_U_23
_atom_site_aniso_U_13
_atom_site_aniso_U_12
Ni1 0.04398(17) 0.04254(16) 0.04214(17) -0.00014(11) 0.01407(12) 0.00426(11)
S6 0.0568(3) 0.0615(3) 0.0435(3) 0.0083(2) 0.0159(2) 0.0200(2)
S2 0.0483(3) 0.0673(3) 0.0470(3) 0.0070(2) 0.0164(2) 0.0149(2)
S1 0.0579(3) 0.0611(3) 0.0475(3) 0.0066(2) 0.0194(2) 0.0207(2)
S7 0.0553(3) 0.0683(3) 0.0483(3) 0.0098(2) 0.0200(2) 0.0255(3)
S8 0.0541(3) 0.0566(3) 0.0537(3) 0.0055(2) 0.0207(3) 0.0190(2)
S9 0.0642(3) 0.0702(4) 0.0470(3) 0.0136(3) 0.0242(3) 0.0261(3)
S4 0.0534(3) 0.0718(4) 0.0578(3) 0.0059(3) 0.0246(3) 0.0176(3)
S3 0.0615(3) 0.0728(4) 0.0449(3) 0.0043(3) 0.0201(3) 0.0152(3)
S10 0.0790(4) 0.0754(4) 0.0641(4) 0.0094(3) 0.0415(3) 0.0245(3)
S5 0.0705(4) 0.0967(5) 0.0621(4) -0.0066(3) 0.0345(3) 0.0129(3)
Cl1 0.1228(7) 0.1064(6) 0.0733(5) 0.0235(4) 0.0198(5) -0.0084(5)
N1 0.0600(11) 0.0431(8) 0.0530(10) 0.0034(7) 0.0224(8) 0.0033(7)
C18 0.0452(10) 0.0429(9) 0.0467(11) -0.0004(8) 0.0182(9) 0.0044(8)
C19 0.0479(11) 0.0485(10) 0.0434(10) 0.0036(8) 0.0183(9) 0.0098(8)
C15 0.0486(11) 0.0475(10) 0.0440(11) -0.0008(8) 0.0179(9) 0.0009(8)
C17 0.0503(11) 0.0589(12) 0.0527(12) -0.0056(9) 0.0194(10) 0.0012(9)
C20 0.0512(11) 0.0492(10) 0.0541(12) 0.0039(9) 0.0219(10) 0.0067(8)
C16 0.0450(10) 0.0468(10) 0.0517(12) -0.0034(8) 0.0198(9) 0.0008(8)
O4 0.081(3) 0.062(2) 0.056(2) 0.0084(17) 0.0253(19) 0.0029(18)
O1 0.075(3) 0.059(2) 0.077(3) 0.016(2) 0.038(2) 0.0062(18)
O3 0.071(2) 0.043(2) 0.091(3) 0.0002(18) 0.022(2) 0.0122(16)
O6 0.0607(19) 0.0422(17) 0.074(2) 0.0015(15) 0.0258(16) 0.0084(13)
C1 0.0792(18) 0.0587(13) 0.0656(16) -0.0004(12) 0.0149(13) -0.0110(12)
C3 0.080(2) 0.0557(15) 0.141(3) 0.0371(18) 0.034(2) 0.0086(14)
O5 0.066(3) 0.066(2) 0.082(3) 0.0067(19) 0.033(2) 0.0059(18)
O2 0.065(3) 0.081(3) 0.104(4) 0.000(2) 0.041(3) 0.017(2)
C9 0.092(6) 0.050(4) 0.081(7) 0.019(4) 0.001(5) 0.014(3)
C5 0.123(9) 0.066(5) 0.102(6) -0.009(5) 0.071(6) -0.015(6)
C13 0.102(7) 0.108(6) 0.089(6) 0.014(5) 0.054(5) 0.061(5)
C14 0.071(3) 0.056(3) 0.069(3) -0.003(3) 0.014(3) 0.025(3)
C4 0.092(4) 0.048(3) 0.086(4) 0.019(3) 0.027(3) -0.005(3)
C7 0.084(5) 0.099(6) 0.119(8) 0.001(5) 0.054(5) 0.036(4)
C2 0.104(3) 0.066(2) 0.066(3) -0.0132(18) 0.034(2) -0.015(2)
C12 0.085(4) 0.097(5) 0.094(4) -0.003(4) 0.056(4) -0.002(4)
C6 0.068(4) 0.105(5) 0.108(5) -0.018(4) 0.054(4) 0.004(3)
C2A 0.055(5) 0.079(5) 0.067(5) 0.012(4) 0.000(4) -0.006(4)
C8 0.088(4) 0.054(3) 0.116(6) -0.002(4) 0.017(4) 0.032(3)
C10 0.092(5) 0.069(3) 0.070(4) 0.017(3) 0.021(4) 0.001(3)
O5A 0.059(3) 0.074(3) 0.074(3) -0.004(2) 0.035(2) -0.009(2)
O4A 0.092(4) 0.061(3) 0.055(3) 0.013(2) 0.030(3) 0.002(2)
C10A 0.138(8) 0.065(4) 0.063(5) 0.010(3) 0.038(4) -0.024(5)
C9A 0.082(6) 0.072(6) 0.066(6) 0.027(5) 0.017(5) 0.009(4)
C11 0.201(5) 0.076(2) 0.143(4) 0.015(2) 0.131(4) 0.002(3)
C8A 0.085(5) 0.055(4) 0.089(5) 0.010(3) 0.019(4) 0.016(3)
O3A 0.076(3) 0.056(3) 0.072(3) 0.003(2) 0.028(2) 0.019(2)
C12A 0.058(4) 0.117(7) 0.084(5) -0.013(5) 0.037(4) -0.003(4)
C13A 0.054(4) 0.085(6) 0.082(6) -0.015(4) 0.027(4) 0.015(3)
C6A 0.080(6) 0.133(9) 0.083(5) -0.024(5) 0.049(5) -0.005(5)
O6A 0.077(3) 0.053(2) 0.066(3) -0.002(2) 0.025(2) 0.013(2)
O2A 0.073(3) 0.077(3) 0.082(3) -0.001(2) 0.034(3) 0.003(3)
C14A 0.083(4) 0.043(3) 0.080(4) 0.003(3) 0.009(3) 0.013(3)
C4A 0.100(6) 0.059(4) 0.092(6) 0.020(4) 0.047(5) -0.011(4)
C5A 0.118(11) 0.080(8) 0.194(18) -0.003(8) 0.133(13) -0.008(7)
O1A 0.073(3) 0.063(3) 0.068(3) 0.009(2) 0.026(2) 0.002(2)
C7A 0.110(8) 0.079(6) 0.088(6) 0.002(5) 0.040(6) 0.039(5)

loop_
_atom_type_symbol
_atom_type_description
_atom_type_scat_dispersion_real
_atom_type_scat_dispersion_imag
_atom_type_scat_source
C C 0.0033 0.0016 'International Tables Vol C Tables 4.2.6.8 and 6.1.1.4'
H H 0.0000 0.0000 'International Tables Vol C Tables 4.2.6.8 and 6.1.1.4'
Cl Cl 0.1484 0.1585 'International Tables Vol C Tables 4.2.6.8 and 6.1.1.4'
N N 0.0061 0.0033 'International Tables Vol C Tables 4.2.6.8 and 6.1.1.4'
Ni Ni 0.3393 1.1124 'International Tables Vol C Tables 4.2.6.8 and 6.1.1.4'
O O 0.0106 0.0060 'International Tables Vol C Tables 4.2.6.8 and 6.1.1.4'
S S 0.1246 0.1234 'International Tables Vol C Tables 4.2.6.8 and 6.1.1.4'

loop_
_geom_angle_atom_site_label_1
_geom_angle_atom_site_label_2
_geom_angle_atom_site_label_3
_geom_angle
_geom_angle_site_symmetry_1
_geom_angle_site_symmetry_3
_geom_angle_publ_flag
S2 Ni1 S6 176.72(2) . . ?
S2 Ni1 S1 93.00(2) . . ?
S1 Ni1 S6 87.91(2) . . ?
S7 Ni1 S6 93.11(2) . . ?
S7 Ni1 S2 86.08(2) . . ?
S7 Ni1 S1 178.03(2) . . ?
C18 S6 Ni1 101.97(7) . . ?
C16 S2 Ni1 102.10(8) . . ?
C15 S1 Ni1 102.02(7) . . ?
C19 S7 Ni1 102.15(7) . . ?
C20 S8 C18 97.38(10) . . ?
C20 S9 C19 97.59(10) . . ?
C17 S4 C16 97.39(11) . . ?
C17 S3 C15 97.26(11) . . ?
H1A N1 H1B 109.5 . . ?
H1A N1 H1C 109.5 . . ?
H1B N1 H1C 109.5 . . ?
C1 N1 H1A 109.5 . . ?
C1 N1 H1B 109.5 . . ?
C1 N1 H1C 109.5 . . ?
S6 C18 S8 123.01(12) . . ?
C19 C18 S6 121.12(16) . . ?
C19 C18 S8 115.87(16) . . ?
S7 C19 S9 122.27(12) . . ?
C18 C19 S7 121.49(16) . . ?
C18 C19 S9 116.25(16) . . ?
S1 C15 S3 122.57(13) . . ?
C16 C15 S1 121.38(16) . . ?
C16 C15 S3 116.05(17) . . ?
S3 C17 S4 113.21(13) . . ?
S5 C17 S4 122.99(15) . . ?
S5 C17 S3 123.80(15) . . ?
S9 C20 S8 112.89(12) . . ?
S10 C20 S8 123.13(13) . . ?
S10 C20 S9 123.98(14) . . ?
S2 C16 S4 122.50(13) . . ?
C15 C16 S2 121.47(17) . . ?
C15 C16 S4 116.03(17) . . ?
C11 O4 C10 120.8(5) . . ?
C5 O1 C4 114.0(8) . . ?
C8 O3 C9 112.5(6) . . ?
C14 O6 C3 118.1(4) . . ?
N1 C1 H00Z 108.9 . . ?
N1 C1 H 108.9 . . ?
N1 C1 H1D 109.5 . . ?
N1 C1 H1E 109.5 . . ?
H00Z C1 H 107.7 . . ?
H1D C1 H1E 108.1 . . ?
C2 C1 N1 113.2(2) . . ?
C2 C1 H00Z 108.9 . . ?
C2 C1 H 108.9 . . ?
C2A C1 N1 110.6(4) . . ?
C2A C1 H1D 109.5 . . ?
C2A C1 H1E 109.5 . . ?
O6 C3 H00A 108.0 . . ?
O6 C3 H00B 108.0 . . ?
H00A C3 H00B 107.2 . . ?
H3C C3 H3D 107.5 . . ?
C4 C3 O6 117.3(3) . . ?
C4 C3 H00A 108.0 . . ?
C4 C3 H00B 108.0 . . ?
C14A C3 H3C 108.5 . . ?
C14A C3 H3D 108.5 . . ?
C14A C3 O1A 115.3(4) . . ?
O1A C3 H3C 108.5 . . ?
O1A C3 H3D 108.5 . . ?
C12 O5 C13 128.1(6) . . ?
C6 O2 C7 110.9(7) . . ?
O3 C9 H00E 109.7 . . ?
O3 C9 H00F 109.7 . . ?
O3 C9 C10 109.7(6) . . ?
H00E C9 H00F 108.2 . . ?
C10 C9 H00E 109.7 . . ?
C10 C9 H00F 109.7 . . ?
O1 C5 H00G 109.4 . . ?
O1 C5 H00H 109.4 . . ?
O1 C5 C6 111.2(11) . . ?
H00G C5 H00H 108.0 . . ?
C6 C5 H00G 109.4 . . ?
C6 C5 H00H 109.4 . . ?
O5 C13 H00I 106.9 . . ?
O5 C13 H00J 106.9 . . ?
H00I C13 H00J 106.7 . . ?
C14 C13 O5 121.8(6) . . ?
C14 C13 H00I 106.9 . . ?
C14 C13 H00J 106.9 . . ?
O6 C14 H00K 106.4 . . ?
O6 C14 H00L 106.4 . . ?
C13 C14 O6 123.7(6) . . ?
C13 C14 H00K 106.4 . . ?
C13 C14 H00L 106.4 . . ?
H00K C14 H00L 106.5 . . ?
O1 C4 H00M 109.4 . . ?
O1 C4 H00N 109.4 . . ?
C3 C4 O1 111.0(5) . . ?
C3 C4 H00M 109.4 . . ?
C3 C4 H00N 109.4 . . ?
H00M C4 H00N 108.0 . . ?
O2 C7 H00O 109.8 . . ?
O2 C7 H00P 109.8 . . ?
O2 C7 C8 109.5(6) . . ?
H00O C7 H00P 108.2 . . ?
C8 C7 H00O 109.8 . . ?
C8 C7 H00P 109.8 . . ?
Cl1 C2 H01E 108.6 . . ?
Cl1 C2 H01F 108.6 . . ?
C1 C2 Cl1 114.7(3) . . ?
C1 C2 H01E 108.6 . . ?
C1 C2 H01F 108.6 . . ?
H01E C2 H01F 107.6 . . ?
O5 C12 H01A 108.9 . . ?
O5 C12 H01B 108.9 . . ?
H01A C12 H01B 107.7 . . ?
C11 C12 O5 113.3(6) . . ?
C11 C12 H01A 108.9 . . ?
C11 C12 H01B 108.9 . . ?
O2 C6 C5 110.0(8) . . ?
O2 C6 H01C 109.7 . . ?
O2 C6 H01D 109.7 . . ?
C5 C6 H01C 109.7 . . ?
C5 C6 H01D 109.7 . . ?
H01C C6 H01D 108.2 . . ?
Cl1 C2A H2AA 107.7 . . ?
Cl1 C2A H2AB 107.7 . . ?
C1 C2A Cl1 118.4(6) . . ?
C1 C2A H2AA 107.7 . . ?
C1 C2A H2AB 107.7 . . ?
H2AA C2A H2AB 107.1 . . ?
O3 C8 C7 108.5(6) . . ?
O3 C8 H3A 110.0 . . ?
O3 C8 H3B 110.0 . . ?
C7 C8 H3A 110.0 . . ?
C7 C8 H3B 110.0 . . ?
H3A C8 H3B 108.4 . . ?
O4 C10 C9 109.9(6) . . ?
O4 C10 H10A 109.7 . . ?
O4 C10 H10B 109.7 . . ?
C9 C10 H10A 109.7 . . ?
C9 C10 H10B 109.7 . . ?
H10A C10 H10B 108.2 . . ?
C12A O5A C11 124.7(6) . . ?
C9A O4A C10A 112.8(8) . . ?
O4A C10A H10C 108.5 . . ?
O4A C10A H10D 108.5 . . ?
H10C C10A H10D 107.5 . . ?
C11 C10A O4A 115.1(8) . . ?
C11 C10A H10C 108.5 . . ?
C11 C10A H10D 108.5 . . ?
O4A C9A H9AA 109.7 . . ?
O4A C9A H9AB 109.7 . . ?
O4A C9A C8A 109.7(7) . . ?
H9AA C9A H9AB 108.2 . . ?
C8A C9A H9AA 109.7 . . ?
C8A C9A H9AB 109.7 . . ?
O4 C11 H0AA 108.0 . . ?
O4 C11 H0AB 108.0 . . ?
C12 C11 O4 117.3(4) . . ?
C12 C11 H0AA 108.0 . . ?
C12 C11 H0AB 108.0 . . ?
O5A C11 H11A 106.5 . . ?
O5A C11 H11B 106.5 . . ?
C10A C11 O5A 123.2(5) . . ?
C10A C11 H11A 106.5 . . ?
C10A C11 H11B 106.5 . . ?
H0AA C11 H0AB 107.2 . . ?
H11A C11 H11B 106.5 . . ?
C9A C8A H8AA 109.6 . . ?
C9A C8A H8AB 109.6 . . ?
H8AA C8A H8AB 108.2 . . ?
O3A C8A C9A 110.1(7) . . ?
O3A C8A H8AA 109.6 . . ?
O3A C8A H8AB 109.6 . . ?
C7A O3A C8A 111.2(8) . . ?
O5A C12A H12A 107.2 . . ?
O5A C12A H12B 107.2 . . ?
H12A C12A H12B 106.8 . . ?
C13A C12A O5A 120.5(8) . . ?
C13A C12A H12A 107.2 . . ?
C13A C12A H12B 107.2 . . ?
C12A C13A H13A 105.1 . . ?
C12A C13A H13B 105.1 . . ?
C12A C13A O6A 128.7(9) . . ?
H13A C13A H13B 105.9 . . ?
O6A C13A H13A 105.1 . . ?
O6A C13A H13B 105.1 . . ?
H6AA C6A H6AB 108.0 . . ?
O2A C6A H6AA 109.4 . . ?
O2A C6A H6AB 109.4 . . ?
O2A C6A C7A 110.9(8) . . ?
C7A C6A H6AA 109.4 . . ?
C7A C6A H6AB 109.4 . . ?
C14A O6A C13A 137.0(6) . . ?
C5A O2A C6A 115.7(10) . . ?
C3 C14A O6A 115.7(5) . . ?
C3 C14A H14A 108.4 . . ?
C3 C14A H14B 108.4 . . ?
O6A C14A H14A 108.4 . . ?
O6A C14A H14B 108.4 . . ?
H14A C14A H14B 107.4 . . ?
H4AA C4A H4AB 107.8 . . ?
C5A C4A H4AA 109.0 . . ?
C5A C4A H4AB 109.0 . . ?
O1A C4A H4AA 109.0 . . ?
O1A C4A H4AB 109.0 . . ?
O1A C4A C5A 112.8(10) . . ?
O2A C5A C4A 115.1(11) . . ?
O2A C5A H5AA 108.5 . . ?
O2A C5A H5AB 108.5 . . ?
C4A C5A H5AA 108.5 . . ?
C4A C5A H5AB 108.5 . . ?
H5AA C5A H5AB 107.5 . . ?
C4A O1A C3 118.6(5) . . ?
O3A C7A C6A 106.8(8) . . ?
O3A C7A H7AA 110.4 . . ?
O3A C7A H7AB 110.4 . . ?
C6A C7A H7AA 110.4 . . ?
C6A C7A H7AB 110.4 . . ?
H7AA C7A H7AB 108.6 . . ?

loop_
_geom_bond_atom_site_label_1
_geom_bond_atom_site_label_2
_geom_bond_distance
_geom_bond_site_symmetry_2
_geom_bond_publ_flag
Ni1 S6 2.1664(6) . ?
Ni1 S2 2.1595(6) . ?
Ni1 S1 2.1612(6) . ?
Ni1 S7 2.1572(6) . ?
S6 C18 1.720(2) . ?
S2 C16 1.710(2) . ?
S1 C15 1.713(2) . ?
S7 C19 1.717(2) . ?
S8 C18 1.741(2) . ?
S8 C20 1.737(2) . ?
S9 C19 1.740(2) . ?
S9 C20 1.722(2) . ?
S4 C17 1.727(2) . ?
S4 C16 1.743(2) . ?
S3 C15 1.747(2) . ?
S3 C17 1.724(2) . ?
S10 C20 1.645(2) . ?
S5 C17 1.648(2) . ?
Cl1 C2 1.730(5) . ?
Cl1 C2A 1.739(8) . ?
N1 H1A 0.8900 . ?
N1 H1B 0.8900 . ?
N1 H1C 0.8900 . ?
N1 C1 1.489(3) . ?
C18 C19 1.353(3) . ?
C15 C16 1.349(3) . ?
O4 C10 1.437(8) . ?
O4 C11 1.422(7) . ?
O1 C5 1.369(14) . ?
O1 C4 1.422(8) . ?
O3 C9 1.416(11) . ?
O3 C8 1.383(10) . ?
O6 C3 1.430(4) . ?
O6 C14 1.415(7) . ?
C1 H00Z 0.9700 . ?
C1 H 0.9700 . ?
C1 H1D 0.9700 . ?
C1 H1E 0.9700 . ?
C1 C2 1.476(5) . ?
C1 C2A 1.402(8) . ?
C3 H00A 0.9700 . ?
C3 H00B 0.9700 . ?
C3 H3C 0.9700 . ?
C3 H3D 0.9700 . ?
C3 C4 1.324(8) . ?
C3 C14A 1.306(8) . ?
C3 O1A 1.465(7) . ?
O5 C13 1.473(9) . ?
O5 C12 1.439(7) . ?
O2 C7 1.437(10) . ?
O2 C6 1.428(9) . ?
C9 H00E 0.9700 . ?
C9 H00F 0.9700 . ?
C9 C10 1.472(13) . ?
C5 H00G 0.9700 . ?
C5 H00H 0.9700 . ?
C5 C6 1.499(17) . ?
C13 H00I 0.9700 . ?
C13 H00J 0.9700 . ?
C13 C14 1.201(10) . ?
C14 H00K 0.9700 . ?
C14 H00L 0.9700 . ?
C4 H00M 0.9700 . ?
C4 H00N 0.9700 . ?
C7 H00O 0.9700 . ?
C7 H00P 0.9700 . ?
C7 C8 1.505(12) . ?
C2 H01E 0.9700 . ?
C2 H01F 0.9700 . ?
C12 H01A 0.9700 . ?
C12 H01B 0.9700 . ?
C12 C11 1.316(8) . ?
C6 H01C 0.9700 . ?
C6 H01D 0.9700 . ?
C2A H2AA 0.9700 . ?
C2A H2AB 0.9700 . ?
C8 H3A 0.9700 . ?
C8 H3B 0.9700 . ?
C10 H10A 0.9700 . ?
C10 H10B 0.9700 . ?
O5A C11 1.445(7) . ?
O5A C12A 1.412(9) . ?
O4A C10A 1.441(11) . ?
O4A C9A 1.439(12) . ?
C10A H10C 0.9700 . ?
C10A H10D 0.9700 . ?
C10A C11 1.218(10) . ?
C9A H9AA 0.9700 . ?
C9A H9AB 0.9700 . ?
C9A C8A 1.473(14) . ?
C11 H0AA 0.9700 . ?
C11 H0AB 0.9700 . ?
C11 H11A 0.9700 . ?
C11 H11B 0.9700 . ?
C8A H8AA 0.9700 . ?
C8A H8AB 0.9700 . ?
C8A O3A 1.405(9) . ?
O3A C7A 1.391(12) . ?
C12A H12A 0.9700 . ?
C12A H12B 0.9700 . ?
C12A C13A 1.149(12) . ?
C13A H13A 0.9700 . ?
C13A H13B 0.9700 . ?
C13A O6A 1.444(10) . ?
C6A H6AA 0.9700 . ?
C6A H6AB 0.9700 . ?
C6A O2A 1.423(12) . ?
C6A C7A 1.515(14) . ?
O6A C14A 1.420(8) . ?
O2A C5A 1.343(15) . ?
C14A H14A 0.9700 . ?
C14A H14B 0.9700 . ?
C4A H4AA 0.9700 . ?
C4A H4AB 0.9700 . ?
C4A C5A 1.49(2) . ?
C4A O1A 1.377(11) . ?
C5A H5AA 0.9700 . ?
C5A H5AB 0.9700 . ?
C7A H7AA 0.9700 . ?
C7A H7AB 0.9700 . ?

loop_
_geom_torsion_atom_site_label_1
_geom_torsion_atom_site_label_2
_geom_torsion_atom_site_label_3
_geom_torsion_atom_site_label_4
_geom_torsion
_geom_torsion_site_symmetry_1
_geom_torsion_site_symmetry_2
_geom_torsion_site_symmetry_3
_geom_torsion_site_symmetry_4
_geom_torsion_publ_flag
Ni1 S6 C18 S8 177.13(10) . . . . ?
Ni1 S6 C18 C19 -3.29(19) . . . . ?
Ni1 S2 C16 S4 -178.08(11) . . . . ?
Ni1 S2 C16 C15 2.04(19) . . . . ?
Ni1 S1 C15 S3 -179.15(11) . . . . ?
Ni1 S1 C15 C16 1.04(19) . . . . ?
Ni1 S7 C19 S9 -178.18(11) . . . . ?
Ni1 S7 C19 C18 2.29(19) . . . . ?
S6 C18 C19 S7 0.7(3) . . . . ?
S6 C18 C19 S9 -178.83(11) . . . . ?
S1 C15 C16 S2 -2.2(3) . . . . ?
S1 C15 C16 S4 177.90(10) . . . . ?
S8 C18 C19 S7 -179.67(11) . . . . ?
S8 C18 C19 S9 0.8(2) . . . . ?
S3 C15 C16 S2 177.97(11) . . . . ?
S3 C15 C16 S4 -1.9(2) . . . . ?
N1 C1 C2 Cl1 71.5(4) . . . . ?
N1 C1 C2A Cl1 -74.8(7) . . . . ?
C18 S8 C20 S9 1.99(13) . . . . ?
C18 S8 C20 S10 -177.69(14) . . . . ?
C19 S9 C20 S8 -1.66(14) . . . . ?
C19 S9 C20 S10 178.02(15) . . . . ?
C15 S3 C17 S4 -2.24(14) . . . . ?
C15 S3 C17 S5 177.92(15) . . . . ?
C17 S4 C16 S2 -179.60(14) . . . . ?
C17 S4 C16 C15 0.29(18) . . . . ?
C17 S3 C15 S1 -177.28(13) . . . . ?
C17 S3 C15 C16 2.53(18) . . . . ?
C20 S8 C18 S6 177.92(13) . . . . ?
C20 S8 C18 C19 -1.68(18) . . . . ?
C20 S9 C19 S7 -178.99(13) . . . . ?
C20 S9 C19 C18 0.56(19) . . . . ?
C16 S4 C17 S3 1.43(14) . . . . ?
C16 S4 C17 S5 -178.72(15) . . . . ?
O1 C5 C6 O2 -58.1(12) . . . . ?
O3 C9 C10 O4 -66.2(7) . . . . ?
O6 C3 C4 O1 55.8(6) . . . . ?
C3 O6 C14 C13 165.4(7) . . . . ?
O5 C13 C14 O6 -18.3(13) . . . . ?
O5 C12 C11 O4 53.3(7) . . . . ?
O2 C7 C8 O3 61.8(9) . . . . ?
C9 O3 C8 C7 168.5(6) . . . . ?
C5 O1 C4 C3 171.8(8) . . . . ?
C13 O5 C12 C11 155.0(7) . . . . ?
C14 O6 C3 C4 -178.5(5) . . . . ?
C4 O1 C5 C6 -179.7(8) . . . . ?
C7 O2 C6 C5 179.6(8) . . . . ?
C12 O5 C13 C14 160.3(8) . . . . ?
C6 O2 C7 C8 -171.4(7) . . . . ?
C8 O3 C9 C10 -178.0(6) . . . . ?
C10 O4 C11 C12 -167.2(5) . . . . ?
O5A C12A C13A O6A 2.0(15) . . . . ?
O4A C10A C11 O5A 45.8(9) . . . . ?
O4A C9A C8A O3A -63.6(9) . . . . ?
C10A O4A C9A C8A -175.8(7) . . . . ?
C9A O4A C10A C11 -168.5(7) . . . . ?
C9A C8A O3A C7A -179.4(8) . . . . ?
C11 O4 C10 C9 -169.5(5) . . . . ?
C11 O5A C12A C13A 166.1(8) . . . . ?
C8A O3A C7A C6A 169.0(8) . . . . ?
C12A O5A C11 C10A -171.8(7) . . . . ?
C12A C13A O6A C14A 134.1(10) . . . . ?
C13A O6A C14A C3 153.4(8) . . . . ?
C6A O2A C5A C4A 173.4(12) . . . . ?
O2A C6A C7A O3A 62.7(10) . . . . ?
C14A C3 O1A C4A -177.7(6) . . . . ?
C5A C4A O1A C3 -173.0(9) . . . . ?
O1A C3 C14A O6A 54.3(7) . . . . ?
O1A C4A C5A O2A -56.8(19) . . . . ?
C7A C6A O2A C5A -173.6(11) . . . . ?
